data_1568695
loop_
_publ_author_name
'Jiang, Ningxin'
'Nakritskaia, Daria D.'
'Xie, Jiaze'
'Ramanathan, Arun'
'Varganov, Sergey A.'
'La Pierre, Henry S.'

_publ_section_title
;
 Tuning symmetry and magnetic blocking of an exchange-coupled lanthanide
 ion in isomeric, tetrametallic complexes:
 [LnCl<sub>6</sub>(TiCp<sub>2</sub>)<sub>3</sub>].
;
_journal_issue 16
_journal_name_full 'Chemical science'
_journal_page_first 4302
_journal_page_last 4307
_journal_paper_doi 10.1039/d2sc06263a
_journal_volume 14
_journal_year 2023
_chemical_formula_moiety 'Cl6 Gd1, 3(C10 H10 Ti)'
_chemical_formula_sum 'C30 H30 Cl6 Gd Ti3'
_chemical_formula_weight 904.19
_chemical_name_systematic C30H30Cl6GdTi3
_chemical_properties_physical Air-sensitive
_space_group_crystal_system hexagonal
_space_group_IT_number 176
_space_group_name_Hall '-P 6c'
_space_group_name_H-M_alt 'P 63/m'
_atom_sites_solution_hydrogens geom
_audit_creation_date 2021-04-12
_audit_creation_method
;
Olex2 1.3
(compiled 2020.11.12 svn.r5f609507 for OlexSys, GUI svn.r6272)
;
_audit_update_record
;
2021-06-10 deposited with the CCDC.	2023-03-23 downloaded from the CCDC.
;
_cell_angle_alpha 90
_cell_angle_beta 90
_cell_angle_gamma 120
_cell_formula_units_Z 2
_cell_length_a 12.7286(4)
_cell_length_b 12.7286(4)
_cell_length_c 11.3424(5)
_cell_measurement_reflns_used 9936
_cell_measurement_temperature 100
_cell_measurement_theta_max 30.51
_cell_measurement_theta_min 2.58
_cell_volume 1591.46(10)
_computing_cell_refinement 'SAINT V8.40A (Bruker, 2019)'
_computing_data_reduction 'SAINT V8.40A (Bruker, 2019)'
_computing_molecular_graphics 'Olex2 1.3 (Dolomanov et al., 2009)'
_computing_publication_material 'Olex2 1.3 (Dolomanov et al., 2009)'
_computing_structure_refinement 'SHELXL 2017/1 (Sheldrick, 2015)'
_computing_structure_solution 'SHELXT 2018/2 (Sheldrick, 2018)'
_diffrn_ambient_temperature 100.0
_diffrn_detector 'Bruker APEX2 area detector'
_diffrn_detector_area_resol_mean 7.9
_diffrn_detector_type 'CCD area detector'
_diffrn_measured_fraction_theta_full 0.997
_diffrn_measured_fraction_theta_max 0.998
_diffrn_measurement_device 'three-circle diffractometer'
_diffrn_measurement_device_type 'Bruker SMART APEX2 area detector'
_diffrn_measurement_method '\w and \f scans'
_diffrn_radiation_monochromator 'mirror optics'
_diffrn_radiation_probe x-ray
_diffrn_radiation_type MoK\a
_diffrn_radiation_wavelength 0.71073
_diffrn_reflns_av_R_equivalents 0.0529
_diffrn_reflns_av_unetI/netI 0.0186
_diffrn_reflns_Laue_measured_fraction_full 0.997
_diffrn_reflns_Laue_measured_fraction_max 0.998
_diffrn_reflns_limit_h_max 18
_diffrn_reflns_limit_h_min -18
_diffrn_reflns_limit_k_max 18
_diffrn_reflns_limit_k_min -18
_diffrn_reflns_limit_l_max 16
_diffrn_reflns_limit_l_min -16
_diffrn_reflns_number 29818
_diffrn_reflns_point_group_measured_fraction_full 0.997
_diffrn_reflns_point_group_measured_fraction_max 0.998
_diffrn_reflns_theta_full 25.242
_diffrn_reflns_theta_max 30.510
_diffrn_reflns_theta_min 2.577
_diffrn_source 'microfocus sealed X-ray tube'
_diffrn_source_current 1.0
_diffrn_source_power 0.05
_diffrn_source_type 'Incoatec I\ms'
_diffrn_source_voltage 50.0
_diffrn_standards_number 0
_exptl_absorpt_coefficient_mu 3.307
_exptl_absorpt_correction_T_max 0.9828
_exptl_absorpt_correction_T_min 0.3569
_exptl_absorpt_correction_type multi-scan
_exptl_absorpt_process_details
;
SADABS-2016/2 (Bruker,2016/2) was used for absorption correction.
wR2(int) was 0.1364 before and 0.0829 after correction.
The Ratio of minimum to maximum transmission is 0.3631.
The \l/2 correction factor is Not present.
;
_exptl_crystal_colour 'clear greenish green'
_exptl_crystal_colour_lustre clear
_exptl_crystal_colour_modifier greenish
_exptl_crystal_colour_primary green
_exptl_crystal_density_diffrn 1.887
_exptl_crystal_description needle
_exptl_crystal_F_000 884
_exptl_crystal_preparation 'N.A.,Magnetic properties'
_exptl_crystal_recrystallization_method N.A.
_exptl_crystal_size_max 0.566
_exptl_crystal_size_mid 0.192
_exptl_crystal_size_min 0.106
_refine_diff_density_max 1.587
_refine_diff_density_min -0.813
_refine_diff_density_rms 0.173
_refine_ls_extinction_method none
_refine_ls_goodness_of_fit_ref 1.037
_refine_ls_hydrogen_treatment constr
_refine_ls_matrix_type full
_refine_ls_number_parameters 84
_refine_ls_number_reflns 1703
_refine_ls_number_restraints 42
_refine_ls_restrained_S_all 1.173
_refine_ls_R_factor_all 0.0326
_refine_ls_R_factor_gt 0.0305
_refine_ls_shift/su_max 0.001
_refine_ls_shift/su_mean 0.000
_refine_ls_structure_factor_coef Fsqd
_refine_ls_weighting_details 'w=1/[\s^2^(Fo^2^)+(0.0284P)^2^+5.7695P] where P=(Fo^2^+2Fc^2^)/3'
_refine_ls_weighting_scheme calc
_refine_ls_wR_factor_gt 0.0735
_refine_ls_wR_factor_ref 0.0742
_reflns_Friedel_coverage 0.000
_reflns_number_gt 1667
_reflns_number_total 1703
_reflns_threshold_expression 'I > 2\s(I)'
_cod_data_source_file d2sc06263a2.cif
_cod_data_source_block mo_a741_0m
_cod_depositor_comments 'Adding full bibliography for 1568691--1568696.cif.'
_cod_original_cell_volume 1591.46(12)
_cod_database_code 1568695
_shelx_shelxl_version_number 2017/1
_shelx_space_group_comment
;
The symmetry employed for this shelxl refinement is uniquely defined
by the following loop, which should always be used as a source of
symmetry information in preference to the above space-group names.
They are only intended as comments.
;
_shelx_estimated_absorpt_t_max 0.721
_shelx_estimated_absorpt_t_min 0.256
_olex2_refinement_description
;
1. Uiso/Uaniso restraints and constraints
Uanis(C1A) \\sim Ueq, Uanis(C2A) \\sim Ueq, Uanis(C3A) \\sim Ueq: with sigma of
0.002 and sigma for terminal atoms of 0.004
Uanis(C4A) \\sim Ueq, Uanis(C5A) \\sim Ueq, Uanis(C6A) \\sim Ueq: with sigma of
0.005 and sigma for terminal atoms of 0.01
Uanis(C1A) = Uanis(C1B)
Uanis(C2A) = Uanis(C2B)
Uanis(C3A) = Uanis(C3B)
Uanis(C4A) = Uanis(C4B)
Uanis(C5A) = Uanis(C5B)
Uanis(C6A) = Uanis(C6B)
2. Same fragment restrains
{C1B, C2B, C3B} sigma for 1-2: 0.005, 1-3: 0.01
as in
{C1A, C2A, C3A}
{C4B, C5B, C6B} sigma for 1-2: 0.005, 1-3: 0.01
as in
{C4A, C5A, C6A}
3. Others
 Sof(C1B)=Sof(H1B)=Sof(C2B)=Sof(H2B)=1-FVAR(1)
 Sof(C3B)=Sof(H3B)=0.5*(1-FVAR(2))
 Sof(C3A)=Sof(H3A)=0.5*FVAR(2)
 Sof(C1A)=Sof(H1A)=Sof(C2A)=Sof(H2A)=FVAR(1)
 Sof(C4B)=Sof(H4B)=Sof(C5B)=Sof(H5B)=1-FVAR(2)
 Sof(C6B)=Sof(H6B)=0.5*(1-FVAR(3))
 Sof(C6A)=Sof(H6A)=0.5*FVAR(3)
 Sof(C4A)=Sof(H4A)=Sof(C5A)=Sof(H5A)=FVAR(2)
4.a Ternary CH refined with riding coordinates:
 C2A(H2A), C3A(H3A), C5A(H5A), C6A(H6A), C1B(H1B), C5B(H5B), C6B(H6B)
4.b Aromatic/amide H refined with riding coordinates:
 C1A(H1A), C4A(H4A), C2B(H2B), C3B(H3B), C4B(H4B)
;
_olex2_submission_special_instructions 'No special instructions were received'

loop_
_space_group_symop_operation_xyz
'x, y, z'
'-y, x-y, z'
'-x+y, -x, z'
'-x, -y, z+1/2'
'y, -x+y, z+1/2'
'x-y, x, z+1/2'
'-x, -y, -z'
'y, -x+y, -z'
'x-y, x, -z'
'x, y, -z-1/2'
'-y, x-y, -z-1/2'
'-x+y, -x, -z-1/2'

loop_
_atom_site_label
_atom_site_type_symbol
_atom_site_fract_x
_atom_site_fract_y
_atom_site_fract_z
_atom_site_U_iso_or_equiv
_atom_site_adp_type
_atom_site_occupancy
_atom_site_site_symmetry_order
_atom_site_calc_flag
_atom_site_refinement_flags_posn
_atom_site_refinement_flags_adp
_atom_site_refinement_flags_occupancy
_atom_site_disorder_assembly
_atom_site_disorder_group
Gd1 Gd 0.333333 0.666667 0.750000 0.01698(9) Uani 1 6 d S T P . .
Cl1 Cl 0.28424(6) 0.48118(6) 0.60476(6) 0.02408(14) Uani 1 1 d . . . . .
Ti1 Ti 0.35049(5) 0.36998(6) 0.750000 0.02072(15) Uani 1 2 d S T P . .
C1A C 0.5449(4) 0.5332(5) 0.6895(5) 0.0318(9) Uani 0.619(5) 1 d D U P A 1
H1A H 0.552533 0.597180 0.640399 0.038 Uiso 0.619(5) 1 calc R U P A 1
C2A C 0.5315(4) 0.4217(5) 0.6505(4) 0.0285(8) Uani 0.619(5) 1 d D U P A 1
H2A H 0.539161 0.399850 0.567518 0.034 Uiso 0.619(5) 1 calc R U P A 1
C3A C 0.5268(6) 0.3584(5) 0.750000 0.0233(10) Uani 0.619(5) 2 d DS TU P A 1
H3A H 0.528786 0.280851 0.750001 0.028 Uiso 0.619(5) 2 calc R U P A 1
C4A C 0.2808(3) 0.1669(3) 0.6867(4) 0.0297(8) Uani 0.867(8) 1 d D U P A 1
H4A H 0.329464 0.148183 0.637316 0.036 Uiso 0.867(8) 1 calc R U P A 1
C5A C 0.1956(4) 0.1996(3) 0.6489(5) 0.0470(12) Uani 0.867(8) 1 d D U P A 1
H5A H 0.168783 0.198481 0.565835 0.056 Uiso 0.867(8) 1 calc R U P A 1
C6A C 0.1458(6) 0.2205(6) 0.750000 0.0460(16) Uani 0.867(8) 2 d DS TU P A 1
H6A H 0.076679 0.236917 0.750000 0.055 Uiso 0.867(8) 2 calc R U P A 1
C1B C 0.5339(7) 0.3841(7) 0.6904(9) 0.0318(9) Uani 0.381(5) 1 d D . P A 2
H1B H 0.541546 0.324247 0.639362 0.038 Uiso 0.381(5) 1 calc R U P A 2
C2B C 0.5420(7) 0.4935(7) 0.6510(5) 0.0285(8) Uani 0.381(5) 1 d D . P A 2
H2B H 0.546682 0.519346 0.571656 0.034 Uiso 0.381(5) 1 calc R U P A 2
C3B C 0.5418(9) 0.5542(8) 0.750000 0.0233(10) Uani 0.381(5) 2 d DS T P A 2
H3B H 0.541586 0.628732 0.750000 0.028 Uiso 0.381(5) 2 calc R U P A 2
C4B C 0.149(2) 0.219(2) 0.692(2) 0.0297(8) Uani 0.133(8) 1 d D . P A 2
H4B H 0.100516 0.238518 0.643257 0.036 Uiso 0.133(8) 1 calc R U P A 2
C5B C 0.232(2) 0.185(2) 0.6507(12) 0.0470(12) Uani 0.133(8) 1 d D . P A 2
H5B H 0.242974 0.167212 0.567083 0.056 Uiso 0.133(8) 1 calc R U P A 2
C6B C 0.285(3) 0.164(4) 0.750000 0.0460(16) Uani 0.133(8) 2 d DS T P A 2
H6B H 0.337848 0.127180 0.749999 0.055 Uiso 0.133(8) 2 calc R U P A 2

loop_
_atom_site_aniso_label
_atom_site_aniso_U_11
_atom_site_aniso_U_22
_atom_site_aniso_U_33
_atom_site_aniso_U_23
_atom_site_aniso_U_13
_atom_site_aniso_U_12
Gd1 0.01250(10) 0.01250(10) 0.02594(16) 0.000 0.000 0.00625(5)
Cl1 0.0207(3) 0.0226(3) 0.0342(3) -0.0082(2) -0.0087(2) 0.0148(2)
Ti1 0.0107(2) 0.0112(2) 0.0409(4) 0.000 0.000 0.0059(2)
C1A 0.0219(14) 0.0291(15) 0.0432(18) 0.0043(14) -0.0048(13) 0.0120(12)
C2A 0.0162(12) 0.0397(17) 0.0169(12) -0.0013(14) 0.0032(10) 0.0044(13)
C3A 0.0185(16) 0.0182(16) 0.040(2) 0.000 0.000 0.0143(13)
C4A 0.0311(15) 0.0117(11) 0.044(2) -0.0057(13) -0.0056(15) 0.0092(11)
C5A 0.041(2) 0.0168(14) 0.080(3) -0.0099(16) -0.033(2) 0.0120(14)
C6A 0.024(2) 0.030(2) 0.080(4) 0.000 0.000 0.0101(19)
C1B 0.0219(14) 0.0291(15) 0.0432(18) 0.0043(14) -0.0048(13) 0.0120(12)
C2B 0.0162(12) 0.0397(17) 0.0169(12) -0.0013(14) 0.0032(10) 0.0044(13)
C3B 0.0185(16) 0.0182(16) 0.040(2) 0.000 0.000 0.0143(13)
C4B 0.0311(15) 0.0117(11) 0.044(2) -0.0057(13) -0.0056(15) 0.0092(11)
C5B 0.041(2) 0.0168(14) 0.080(3) -0.0099(16) -0.033(2) 0.0120(14)
C6B 0.024(2) 0.030(2) 0.080(4) 0.000 0.000 0.0101(19)

loop_
_atom_type_symbol
_atom_type_description
_atom_type_scat_dispersion_real
_atom_type_scat_dispersion_imag
_atom_type_scat_source
C C 0.0033 0.0016 'International Tables Vol C Tables 4.2.6.8 and 6.1.1.4'
H H 0.0000 0.0000 'International Tables Vol C Tables 4.2.6.8 and 6.1.1.4'
Cl Cl 0.1484 0.1585 'International Tables Vol C Tables 4.2.6.8 and 6.1.1.4'
Gd Gd -0.1653 3.9035 'International Tables Vol C Tables 4.2.6.8 and 6.1.1.4'
Ti Ti 0.2776 0.4457 'International Tables Vol C Tables 4.2.6.8 and 6.1.1.4'

loop_
_geom_angle_atom_site_label_1
_geom_angle_atom_site_label_2
_geom_angle_atom_site_label_3
_geom_angle
_geom_angle_site_symmetry_1
_geom_angle_site_symmetry_3
_geom_angle_publ_flag
Cl1 Gd1 Cl1 75.73(3) 3_565 12_567 ?
Cl1 Gd1 Cl1 133.501(10) 3_565 10_557 ?
Cl1 Gd1 Cl1 133.501(10) 12_567 2_665 ?
Cl1 Gd1 Cl1 86.27(2) 12_567 11_667 ?
Cl1 Gd1 Cl1 133.501(11) 12_567 . ?
Cl1 Gd1 Cl1 86.27(2) 3_565 2_665 ?
Cl1 Gd1 Cl1 86.27(2) 3_565 . ?
Cl1 Gd1 Cl1 75.73(3) 11_667 2_665 ?
Cl1 Gd1 Cl1 86.27(2) 12_567 10_557 ?
Cl1 Gd1 Cl1 133.502(11) . 11_667 ?
Cl1 Gd1 Cl1 86.27(2) 11_667 10_557 ?
Cl1 Gd1 Cl1 133.501(10) 2_665 10_557 ?
Cl1 Gd1 Cl1 75.73(3) . 10_557 ?
Cl1 Gd1 Cl1 133.501(10) 3_565 11_667 ?
Cl1 Gd1 Cl1 86.27(2) . 2_665 ?
Ti1 Cl1 Gd1 95.44(2) . . ?
C2A Ti1 C2A 57.5(2) 10_557 . ?
C2A Ti1 C4A 103.29(17) 10_557 . ?
C2A Ti1 C4A 86.57(16) . . ?
C2A Ti1 C5A 137.71(18) . 10_557 ?
C2A Ti1 C5A 137.71(18) 10_557 . ?
C2A Ti1 C5A 105.94(18) . . ?
C2A Ti1 C5A 105.94(18) 10_557 10_557 ?
C2A Ti1 C1B 47.0(3) . 10_557 ?
C2A Ti1 C1B 16.4(2) 10_557 10_557 ?
C2A Ti1 C5B 123.9(5) . 10_557 ?
C2A Ti1 C5B 95.6(6) 10_557 10_557 ?
C3A Ti1 C2A 34.14(14) . 10_557 ?
C3A Ti1 C2A 34.14(14) . . ?
C3A Ti1 C4A 77.23(17) . . ?
C3A Ti1 C5A 109.25(18) . 10_557 ?
C3A Ti1 C5A 109.25(18) . . ?
C3A Ti1 C6A 132.0(2) . . ?
C3A Ti1 C1B 18.1(2) . 10_557 ?
C3A Ti1 C5B 95.2(6) . 10_557 ?
C5A Ti1 C4A 57.73(15) 10_557 . ?
C5A Ti1 C4A 34.43(13) . . ?
C5A Ti1 C5A 57.8(3) . 10_557 ?
C6A Ti1 C2A 140.20(16) . . ?
C6A Ti1 C2A 140.20(16) . 10_557 ?
C6A Ti1 C4A 57.20(17) . . ?
C6A Ti1 C5A 34.57(17) . 10_557 ?
C6A Ti1 C5A 34.57(17) . . ?
C6A Ti1 C1B 136.4(2) . 10_557 ?
C6A Ti1 C5B 44.8(6) . 10_557 ?
C1B Ti1 C5B 109.1(6) . 10_557 ?
C1B Ti1 C5B 109.1(6) 10_557 . ?
C1B Ti1 C5B 93.0(6) 10_557 10_557 ?
C1B Ti1 C5B 93.0(6) . . ?
C5B Ti1 C5B 57.2(9) . 10_557 ?
C6B Ti1 C1B 82.5(7) . . ?
C6B Ti1 C5B 34.9(4) . 10_557 ?
C6B Ti1 C5B 34.9(4) . . ?
Ti1 C1A H1A 121.9 . . ?
C1A C1A Ti1 73.40(14) 10_557 . ?
C1A C1A H1A 125.9 10_557 . ?
C1A C1A C2A 108.2(3) 10_557 . ?
C2A C1A Ti1 70.5(3) . . ?
C2A C1A H1A 125.9 . . ?
Ti1 C2A H2A 126.4 . . ?
C1A C2A Ti1 74.9(3) . . ?
C1A C2A H2A 126.4 . . ?
C3A C2A Ti1 72.0(3) . . ?
C3A C2A C1A 106.3(4) . . ?
C3A C2A H2A 126.4 . . ?
Ti1 C3A H3A 124.4 . . ?
C2A C3A Ti1 73.9(3) . . ?
C2A C3A Ti1 73.9(3) 10_557 . ?
C2A C3A C2A 110.9(5) . 10_557 ?
C2A C3A H3A 124.4 . . ?
C2A C3A H3A 124.4 10_557 . ?
Ti1 C4A H4A 120.9 . . ?
C4A C4A Ti1 72.49(10) 10_557 . ?
C4A C4A H4A 126.1 10_557 . ?
C5A C4A Ti1 72.3(2) . . ?
C5A C4A C4A 107.7(3) . 10_557 ?
C5A C4A H4A 126.1 . . ?
Ti1 C5A H5A 126.2 . . ?
C4A C5A Ti1 73.3(2) . . ?
C4A C5A H5A 126.2 . . ?
C6A C5A Ti1 71.3(3) . . ?
C6A C5A C4A 107.2(4) . . ?
C6A C5A H5A 126.2 . . ?
Ti1 C6A H6A 124.7 . . ?
C5A C6A Ti1 74.2(3) . . ?
C5A C6A Ti1 74.2(3) 10_557 . ?
C5A C6A C5A 110.1(6) 10_557 . ?
C5A C6A H6A 124.7 10_557 . ?
C5A C6A H6A 124.7 . . ?
Ti1 C1B H1B 125.4 . . ?
C1B C1B Ti1 73.3(2) 10_557 . ?
C1B C1B H1B 125.4 10_557 . ?
C1B C1B C2B 108.4(4) 10_557 . ?
C2B C1B Ti1 75.4(4) . . ?
C2B C1B H1B 125.4 . . ?
Ti1 C2B H2B 122.2 . . ?
C1B C2B Ti1 70.1(4) . . ?
C1B C2B H2B 126.9 . . ?
C3B C2B Ti1 72.5(5) . . ?
C3B C2B C1B 106.1(6) . . ?
C3B C2B H2B 126.9 . . ?
Ti1 C3B H3B 118.0 . . ?
C2B C3B Ti1 74.6(5) 10_557 . ?
C2B C3B Ti1 74.6(5) . . ?
C2B C3B H3B 124.6 . . ?
C2B C3B H3B 124.6 10_557 . ?
Ti1 C4B H4B 121.5 . . ?
C4B C4B Ti1 74.0(7) 10_557 . ?
C4B C4B H4B 125.4 10_557 . ?
C4B C4B C5B 109.3(9) 10_557 . ?
C5B C4B Ti1 70.8(14) . . ?
C5B C4B H4B 125.4 . . ?
Ti1 C5B H5B 126.2 . . ?
C4B C5B Ti1 74.8(14) . . ?
C4B C5B H5B 126.2 . . ?
C6B C5B Ti1 71(2) . . ?
C6B C5B C4B 107.1(9) . . ?
C6B C5B H5B 126.2 . . ?
Ti1 C6B H6B 126.0 . . ?
C5B C6B Ti1 74.0(19) 10_557 . ?
C5B C6B Ti1 74.0(19) . . ?
C5B C6B C5B 107.2(17) 10_557 . ?
C5B C6B H6B 126.0 . . ?
C5B C6B H6B 126.0 10_557 . ?

loop_
_geom_bond_atom_site_label_1
_geom_bond_atom_site_label_2
_geom_bond_distance
_geom_bond_site_symmetry_2
_geom_bond_publ_flag
Gd1 Cl1 2.6839(6) 3_565 ?
Gd1 Cl1 2.6839(6) 11_667 ?
Gd1 Cl1 2.6839(6) . ?
Gd1 Cl1 2.6839(6) 10_557 ?
Gd1 Cl1 2.6839(6) 2_665 ?
Gd1 Cl1 2.6839(6) 12_567 ?
Cl1 Ti1 2.5732(8) . ?
Ti1 C2A 2.345(4) . ?
Ti1 C2A 2.345(4) 10_557 ?
Ti1 C3A 2.321(6) . ?
Ti1 C4A 2.386(3) . ?
Ti1 C5A 2.372(4) 10_557 ?
Ti1 C5A 2.372(4) . ?
Ti1 C6A 2.335(6) . ?
Ti1 C1B 2.350(8) 10_557 ?
Ti1 C1B 2.350(8) . ?
Ti1 C5B 2.35(2) . ?
Ti1 C5B 2.35(2) 10_557 ?
Ti1 C6B 2.32(4) . ?
C1A C1A 1.372(12) 10_557 ?
C1A H1A 0.9500 . ?
C1A C2A 1.414(7) . ?
C2A H2A 1.0000 . ?
C2A C3A 1.370(5) . ?
C3A H3A 1.0000 . ?
C4A C4A 1.436(8) 10_557 ?
C4A H4A 0.9500 . ?
C4A C5A 1.408(5) . ?
C5A H5A 1.0000 . ?
C5A C6A 1.399(7) . ?
C6A H6A 1.0000 . ?
C1B C1B 1.35(2) 10_557 ?
C1B H1B 1.0000 . ?
C1B C2B 1.416(8) . ?
C2B H2B 0.9500 . ?
C2B C3B 1.364(6) . ?
C3B H3B 0.9500 . ?
C4B C4B 1.32(5) 10_557 ?
C4B H4B 0.9500 . ?
C4B C5B 1.408(7) . ?
C5B H5B 1.0000 . ?
C5B C6B 1.399(9) . ?
C6B H6B 1.0000 . ?

loop_
_geom_torsion_atom_site_label_1
_geom_torsion_atom_site_label_2
_geom_torsion_atom_site_label_3
_geom_torsion_atom_site_label_4
_geom_torsion
_geom_torsion_site_symmetry_1
_geom_torsion_site_symmetry_2
_geom_torsion_site_symmetry_3
_geom_torsion_site_symmetry_4
_geom_torsion_publ_flag
Ti1 C1A C2A C3A -65.6(4) . . . . ?
Ti1 C2A C3A C2A -65.2(4) . . . 10_557 ?
Ti1 C4A C5A C6A -63.6(3) . . . . ?
Ti1 C5A C6A C5A -66.1(4) . . . 10_557 ?
Ti1 C1B C2B C3B 64.1(6) . . . . ?
Ti1 C2B C3B C2B 66.4(8) . . . 10_557 ?
Ti1 C4B C5B C6B 64(2) . . . . ?
Ti1 C5B C6B C5B 67(3) . . . 10_557 ?
C1A C1A C2A Ti1 64.16(13) 10_557 . . . ?
C1A C1A C2A C3A -1.5(4) 10_557 . . . ?
C1A C2A C3A Ti1 67.6(3) . . . . ?
C1A C2A C3A C2A 2.5(7) . . . 10_557 ?
C4A C4A C5A Ti1 64.28(12) 10_557 . . . ?
C4A C4A C5A C6A 0.7(4) 10_557 . . . ?
C4A C5A C6A Ti1 65.0(3) . . . . ?
C4A C5A C6A C5A -1.1(7) . . . 10_557 ?
C1B C1B C2B Ti1 -66.4(2) 10_557 . . . ?
C1B C1B C2B C3B -2.3(7) 10_557 . . . ?
C1B C2B C3B Ti1 -62.5(6) . . . . ?
C1B C2B C3B C2B 3.9(12) . . . 10_557 ?
C4B C4B C5B Ti1 -64.5(7) 10_557 . . . ?
C4B C4B C5B C6B 0(3) 10_557 . . . ?
C4B C5B C6B Ti1 -67(2) . . . . ?
C4B C5B C6B C5B 0(5) . . . 10_557 ?
